data_7247303
loop_
_publ_author_name
'Toledo-Jald\'in, Helen Paola'
'Pinz\'on-Vanegas, Cristian'
'Le\'on-G\'omez, Juan Pablo'
'Blanco Flores, Alien'
'Mart\'inez-Otero, Diego'
'Reyes Dom\'inguez, Iv\'an A.'
'Canseco-Gonz\'alez, Daniel'
'Rosales-V\'azquez, Luis D.'
'Salom\'on-Flores, Mar\'ia K.'
'Dorazco-Gonz\'alez, Alejandro'

_publ_section_title
;
 Sensitive luminescent chemosensing of fluoride based on Eu-doped Zn-LMOF
 in aqueous media: structural and spectroscopic studies
;
_journal_issue 26
_journal_name_full CrystEngComm
_journal_page_first 3766
_journal_page_last 3776
_journal_paper_doi 10.1039/D3CE00434A
_journal_volume 25
_journal_year 2023
_chemical_formula_moiety 'C28 H24 O14 Zn3, 0.6(C2 H6 O)'
_chemical_formula_sum 'C29.2 H27.6 O14.6 Zn3'
_chemical_formula_weight 808.22
_space_group_crystal_system monoclinic
_space_group_IT_number 15
_space_group_name_Hall '-C 2yc'
_space_group_name_H-M_alt 'C 1 2/c 1'
_atom_sites_solution_hydrogens mixed
_audit_creation_method SHELXL-2014/7
_audit_update_record
;
2023-02-14 deposited with the CCDC.	2023-06-02 downloaded from the CCDC.
;
_cell_angle_alpha 90
_cell_angle_beta 108.3899(12)
_cell_angle_gamma 90
_cell_formula_units_Z 4
_cell_length_a 20.1166(14)
_cell_length_b 10.6178(7)
_cell_length_c 16.0756(11)
_cell_measurement_reflns_used 9851
_cell_measurement_temperature 100(2)
_cell_measurement_theta_max 27.54
_cell_measurement_theta_min 2.39
_cell_volume 3258.3(4)
_computing_cell_refinement 'Bruker SAINT'
_computing_data_collection 'Bruker APEX2'
_computing_data_reduction 'Bruker SAINT'
_computing_molecular_graphics 'Bruker SHELXTL'
_computing_publication_material 'Bruker SHELXTL'
_computing_structure_refinement 'SHELXL-2014/7 (Sheldrick, 2014)'
_computing_structure_solution 'SHELXS-97 (Sheldrick 2008)'
_diffrn_ambient_temperature 100(2)
_diffrn_measured_fraction_theta_full 0.998
_diffrn_measured_fraction_theta_max 0.998
_diffrn_measurement_device_type 'Bruker APEX-II CCD'
_diffrn_measurement_method '\w scans'
_diffrn_radiation_monochromator mirrors
_diffrn_radiation_type MoK\a
_diffrn_radiation_wavelength 0.71073
_diffrn_reflns_av_R_equivalents 0.0316
_diffrn_reflns_av_unetI/netI 0.0165
_diffrn_reflns_Laue_measured_fraction_full 0.998
_diffrn_reflns_Laue_measured_fraction_max 0.998
_diffrn_reflns_limit_h_max 26
_diffrn_reflns_limit_h_min -26
_diffrn_reflns_limit_k_max 13
_diffrn_reflns_limit_k_min -13
_diffrn_reflns_limit_l_max 20
_diffrn_reflns_limit_l_min -20
_diffrn_reflns_number 34640
_diffrn_reflns_point_group_measured_fraction_full 0.998
_diffrn_reflns_point_group_measured_fraction_max 0.998
_diffrn_reflns_theta_full 25.242
_diffrn_reflns_theta_max 27.443
_diffrn_reflns_theta_min 2.134
_diffrn_source 'Incoatec ImuS'
_exptl_absorpt_coefficient_mu 2.260
_exptl_absorpt_correction_T_max 0.7456
_exptl_absorpt_correction_T_min 0.5982
_exptl_absorpt_correction_type multi-scan
_exptl_absorpt_process_details 'SADABS 2014/5, Sheldrick'
_exptl_crystal_colour colourless
_exptl_crystal_density_diffrn 1.648
_exptl_crystal_description Prism
_exptl_crystal_F_000 1638
_exptl_crystal_preparation Luminescent
_exptl_crystal_size_max 0.280
_exptl_crystal_size_mid 0.149
_exptl_crystal_size_min 0.096
_refine_diff_density_max 2.250
_refine_diff_density_min -0.757
_refine_diff_density_rms 0.111
_refine_ls_extinction_method none
_refine_ls_goodness_of_fit_ref 1.068
_refine_ls_hydrogen_treatment mixed
_refine_ls_matrix_type full
_refine_ls_number_parameters 326
_refine_ls_number_reflns 3718
_refine_ls_number_restraints 361
_refine_ls_restrained_S_all 1.061
_refine_ls_R_factor_all 0.0488
_refine_ls_R_factor_gt 0.0456
_refine_ls_shift/su_max 0.001
_refine_ls_shift/su_mean 0.000
_refine_ls_structure_factor_coef Fsqd
_refine_ls_weighting_details 'w=1/[\s^2^(Fo^2^)+(0.0659P)^2^+16.8498P] where P=(Fo^2^+2Fc^2^)/3'
_refine_ls_weighting_scheme calc
_refine_ls_wR_factor_gt 0.1230
_refine_ls_wR_factor_ref 0.1257
_reflns_Friedel_coverage 0.000
_reflns_number_gt 3404
_reflns_number_total 3718
_reflns_threshold_expression 'I > 2\s(I)'
_cod_data_source_file d3ce00434a2.cif
_cod_data_source_block mo_239DGA15_0m
_cod_original_sg_symbol_H-M 'C 2/c'
_cod_original_formula_sum 'C29.20 H27.60 O14.60 Zn3'
_cod_database_code 7247303
_shelx_shelxl_version_number 2014/7
_shelx_space_group_comment
; 
The symmetry employed for this shelxl refinement is uniquely defined 
by the following loop, which should always be used as a source of 
symmetry information in preference to the above space-group names. 
They are only intended as comments. 
;
_shelx_estimated_absorpt_t_min 0.570
_shelx_estimated_absorpt_t_max 0.812

loop_
_space_group_symop_operation_xyz
'x, y, z'
'-x, y, -z+1/2'
'x+1/2, y+1/2, z'
'-x+1/2, y+1/2, -z+1/2'
'-x, -y, -z'
'x, -y, z-1/2'
'-x+1/2, -y+1/2, -z'
'x+1/2, -y+1/2, z-1/2'

loop_
_atom_site_label
_atom_site_type_symbol
_atom_site_fract_x
_atom_site_fract_y
_atom_site_fract_z
_atom_site_U_iso_or_equiv
_atom_site_adp_type
_atom_site_occupancy
_atom_site_site_symmetry_order
_atom_site_calc_flag
_atom_site_refinement_flags_posn
_atom_site_refinement_flags_adp
_atom_site_refinement_flags_occupancy
_atom_site_disorder_assembly
_atom_site_disorder_group
Zn1 Zn 0.42547(2) 0.65968(3) 0.59051(2) 0.02774(14) Uani 1 1 d . . . . .
Zn2 Zn 0.2500 1.2500 1.0000 0.02543(15) Uani 1 2 d S . P . .
O1 O 0.41304(15) 0.7606(3) 0.68548(17) 0.0383(6) Uani 1 1 d . . . . .
O2 O 0.31611(17) 0.8570(2) 0.60054(16) 0.0399(7) Uani 1 1 d . . . . .
O3 O 0.32768(16) 1.2709(2) 0.94008(18) 0.0392(6) Uani 1 1 d . . . . .
O4 O 0.44050(16) 1.2273(2) 1.00157(16) 0.0380(6) Uani 1 1 d . . . . .
C1 C 0.3649(2) 0.8464(3) 0.6698(2) 0.0291(7) Uani 1 1 d . . . . .
C2 C 0.37095(19) 0.9412(3) 0.7412(2) 0.0291(7) Uani 1 1 d . . . . .
C3 C 0.4312(2) 0.9487(3) 0.8131(2) 0.0322(7) Uani 1 1 d . . . . .
H3 H 0.4692 0.8929 0.8181 0.039 Uiso 1 1 calc R U . . .
C4 C 0.4356(2) 1.0383(3) 0.8776(2) 0.0330(7) Uani 1 1 d . . . . .
H4 H 0.4771 1.0453 0.9262 0.040 Uiso 1 1 calc R U . . .
C5 C 0.3791(2) 1.1178(3) 0.8713(2) 0.0298(7) Uani 1 1 d . . . . .
C6 C 0.3190(2) 1.1099(4) 0.7993(3) 0.0419(9) Uani 1 1 d . . . . .
H6 H 0.2805 1.1641 0.7947 0.050 Uiso 1 1 calc R U . . .
C7 C 0.3156(2) 1.0218(4) 0.7336(3) 0.0410(9) Uani 1 1 d . . . . .
H7 H 0.2750 1.0174 0.6835 0.049 Uiso 1 1 calc R U . . .
C8 C 0.3823(2) 1.2111(3) 0.9426(2) 0.0330(8) Uani 1 1 d . . . . .
O5 O 0.3921(4) 0.4958(9) 0.5711(5) 0.0290(11) Uani 0.5 1 d D U P A -1
O6 O 0.2916(4) 0.5802(10) 0.5712(7) 0.0264(13) Uani 0.5 1 d D U P A -1
C9 C 0.3276(5) 0.4897(9) 0.5579(7) 0.0281(10) Uani 0.5 1 d D U P A -1
C10 C 0.2924(4) 0.3643(9) 0.5327(6) 0.0286(9) Uani 0.5 1 d D U P A -1
C11 C 0.3309(4) 0.2611(8) 0.5221(5) 0.0292(10) Uani 0.5 1 d D U P A -1
H11 H 0.3799 0.2687 0.5330 0.035 Uiso 0.5 1 calc R U P A -1
C12 C 0.2980(4) 0.1464(8) 0.4954(5) 0.0287(10) Uani 0.5 1 d D U P A -1
H12 H 0.3246 0.0758 0.4880 0.034 Uiso 0.5 1 calc R U P A -1
C13 C 0.2271(4) 0.1349(9) 0.4795(6) 0.0278(9) Uani 0.5 1 d D U P A -1
C14 C 0.1889(4) 0.2351(8) 0.4975(5) 0.0291(10) Uani 0.5 1 d D U P A -1
H14 H 0.1408 0.2245 0.4919 0.035 Uiso 0.5 1 calc R U P A -1
C15 C 0.2217(4) 0.3520(8) 0.5238(5) 0.0291(10) Uani 0.5 1 d D U P A -1
H15 H 0.1960 0.4212 0.5354 0.035 Uiso 0.5 1 calc R U P A -1
C16 C 0.1922(4) 0.0100(9) 0.4517(6) 0.0266(10) Uani 0.5 1 d D U P A -1
O7 O 0.2274(4) -0.0807(10) 0.4391(6) 0.0240(13) Uani 0.5 1 d D U P A -1
O8 O 0.1269(4) 0.0061(8) 0.4446(5) 0.0293(13) Uani 0.5 1 d D U P A -1
O9 O 0.5281(3) 0.6211(6) 0.6621(4) 0.0410(14) Uani 0.690(10) 1 d D U P A 1
H9 H 0.503(3) 0.564(2) 0.672(5) 0.061 Uiso 0.690(10) 1 d D U P A 1
C17 C 0.5742(4) 0.5679(10) 0.6230(6) 0.0667(19) Uani 0.690(10) 1 d D U P A 1
H17A H 0.6001 0.6343 0.6028 0.080 Uiso 0.690(10) 1 calc R U P A 1
H17B H 0.5486 0.5153 0.5722 0.080 Uiso 0.690(10) 1 calc R U P A 1
C18 C 0.6273(4) 0.4829(9) 0.6983(6) 0.081(3) Uani 0.690(10) 1 d D U P A 1
H18A H 0.6007 0.4194 0.7187 0.121 Uiso 0.690(10) 1 calc R U P A 1
H18B H 0.6528 0.5367 0.7476 0.121 Uiso 0.690(10) 1 calc R U P A 1
H18C H 0.6607 0.4409 0.6744 0.121 Uiso 0.690(10) 1 calc R U P A 1
O9A O 0.5159(7) 0.5825(13) 0.6471(10) 0.041(2) Uani 0.310(10) 1 d D U P A 2
H9A H 0.5270(14) 0.645(2) 0.680(3) 0.061 Uiso 0.310(10) 1 d D U P A 2
C17A C 0.5704(8) 0.5089(15) 0.6477(13) 0.059(3) Uani 0.310(10) 1 d D U P A 2
H17C H 0.5609 0.4666 0.5903 0.071 Uiso 0.310(10) 1 calc R U P A 2
H17D H 0.5774 0.4433 0.6934 0.071 Uiso 0.310(10) 1 calc R U P A 2
C18A C 0.6382(7) 0.5921(19) 0.6669(11) 0.061(4) Uani 0.310(10) 1 d D U P A 2
H18D H 0.6614 0.5746 0.6230 0.092 Uiso 0.310(10) 1 calc R U P A 2
H18E H 0.6701 0.5724 0.7255 0.092 Uiso 0.310(10) 1 calc R U P A 2
H18F H 0.6253 0.6814 0.6643 0.092 Uiso 0.310(10) 1 calc R U P A 2
O10 O 0.5472(6) 0.3876(9) 0.7605(7) 0.054(3) Uani 0.300(7) 1 d D . P B -1
H10 H 0.542(11) 0.444(15) 0.795(11) 0.080 Uiso 0.300(7) 1 d D U P B -1
C19 C 0.5213(7) 0.2671(10) 0.7689(9) 0.044(4) Uani 0.300(7) 1 d D . P B -1
H19A H 0.5013 0.2652 0.8178 0.052 Uiso 0.300(7) 1 calc R U P B -1
H19B H 0.5592 0.2036 0.7803 0.052 Uiso 0.300(7) 1 calc R U P B -1
C20 C 0.4621(8) 0.2394(15) 0.6777(10) 0.055(4) Uani 0.300(7) 1 d D . P B -1
H20A H 0.4419 0.1559 0.6796 0.083 Uiso 0.300(7) 1 calc R U P B -1
H20B H 0.4252 0.3033 0.6673 0.083 Uiso 0.300(7) 1 calc R U P B -1
H20C H 0.4828 0.2421 0.6301 0.083 Uiso 0.300(7) 1 calc R U P B -1

loop_
_atom_site_aniso_label
_atom_site_aniso_U_11
_atom_site_aniso_U_22
_atom_site_aniso_U_33
_atom_site_aniso_U_23
_atom_site_aniso_U_13
_atom_site_aniso_U_12
Zn1 0.0502(3) 0.0191(2) 0.01378(19) 0.00144(12) 0.00995(16) 0.00313(15)
Zn2 0.0447(3) 0.0145(2) 0.0151(2) 0.00168(17) 0.0065(2) 0.00518(19)
O1 0.0514(16) 0.0397(14) 0.0236(12) -0.0137(10) 0.0117(11) -0.0008(12)
O2 0.0734(19) 0.0186(11) 0.0190(11) -0.0049(9) 0.0021(12) -0.0053(11)
O3 0.0640(17) 0.0281(12) 0.0327(13) -0.0066(10) 0.0255(13) 0.0012(12)
O4 0.0636(17) 0.0280(12) 0.0199(12) -0.0086(10) 0.0095(11) 0.0018(12)
C1 0.050(2) 0.0207(14) 0.0179(15) -0.0050(11) 0.0131(14) -0.0106(13)
C2 0.0454(18) 0.0250(15) 0.0193(14) -0.0072(12) 0.0134(13) -0.0078(13)
C3 0.053(2) 0.0212(15) 0.0195(14) -0.0046(12) 0.0071(14) 0.0031(14)
C4 0.051(2) 0.0250(16) 0.0175(14) -0.0047(12) 0.0021(13) 0.0022(14)
C5 0.049(2) 0.0235(15) 0.0182(14) -0.0045(12) 0.0130(13) -0.0025(14)
C6 0.044(2) 0.050(2) 0.0309(18) -0.0175(17) 0.0105(16) 0.0048(17)
C7 0.0389(19) 0.053(2) 0.0284(17) -0.0188(17) 0.0063(15) -0.0016(17)
C8 0.062(2) 0.0224(15) 0.0175(14) -0.0027(12) 0.0169(15) -0.0034(15)
O5 0.044(3) 0.0140(13) 0.019(2) -0.0009(15) -0.0044(19) -0.002(2)
O6 0.045(3) 0.0121(17) 0.015(2) -0.0009(16) -0.001(2) -0.003(2)
C9 0.044(3) 0.0136(11) 0.0180(18) -0.0009(13) -0.0030(19) -0.0016(19)
C10 0.044(3) 0.0140(9) 0.0188(17) -0.0011(12) -0.0031(18) -0.0009(18)
C11 0.044(3) 0.0145(10) 0.0196(18) -0.0012(13) -0.0041(18) -0.0004(18)
C12 0.043(3) 0.0144(10) 0.0192(19) -0.0013(13) -0.0034(18) -0.0003(18)
C13 0.044(3) 0.0138(9) 0.0180(18) -0.0010(12) -0.0020(18) -0.0006(18)
C14 0.044(3) 0.0147(10) 0.0192(18) -0.0014(13) -0.0030(18) -0.0006(18)
C15 0.044(3) 0.0143(10) 0.0193(18) -0.0018(13) -0.0032(18) -0.0002(18)
C16 0.043(3) 0.0136(11) 0.0165(18) -0.0001(13) -0.0005(19) -0.0008(19)
O7 0.042(3) 0.0114(16) 0.013(2) 0.0006(16) 0.001(2) -0.001(2)
O8 0.044(3) 0.0149(17) 0.020(2) -0.0007(18) -0.003(2) 0.000(2)
O9 0.056(3) 0.038(3) 0.028(2) -0.002(2) 0.010(2) 0.006(2)
C17 0.056(3) 0.083(5) 0.070(4) -0.009(4) 0.033(3) 0.004(3)
C18 0.062(4) 0.087(5) 0.082(5) -0.045(4) 0.006(4) 0.023(4)
O9A 0.036(4) 0.052(6) 0.038(5) 0.026(4) 0.019(4) 0.007(4)
C17A 0.059(5) 0.063(6) 0.053(5) -0.003(5) 0.013(4) 0.015(5)
C18A 0.043(5) 0.093(9) 0.052(7) 0.004(7) 0.021(5) 0.009(6)
O10 0.074(7) 0.035(5) 0.046(6) 0.001(4) 0.011(5) -0.004(5)
C19 0.059(10) 0.025(6) 0.053(12) -0.002(6) 0.028(9) 0.001(5)
C20 0.058(10) 0.056(10) 0.044(9) -0.011(7) 0.005(8) 0.001(7)

loop_
_atom_type_symbol
_atom_type_description
_atom_type_scat_dispersion_real
_atom_type_scat_dispersion_imag
_atom_type_scat_source
C C 0.0033 0.0016 'International Tables Vol C Tables 4.2.6.8 and 6.1.1.4'
H H 0.0000 0.0000 'International Tables Vol C Tables 4.2.6.8 and 6.1.1.4'
O O 0.0106 0.0060 'International Tables Vol C Tables 4.2.6.8 and 6.1.1.4'
Zn Zn 0.2839 1.4301 'International Tables Vol C Tables 4.2.6.8 and 6.1.1.4'

loop_
_geom_angle_atom_site_label_1
_geom_angle_atom_site_label_2
_geom_angle_atom_site_label_3
_geom_angle
_geom_angle_site_symmetry_1
_geom_angle_site_symmetry_3
_geom_angle_publ_flag
O5 Zn1 O1 121.3(3) . . ?
O9A Zn1 O1 101.5(4) . . ?
O5 Zn1 O4 125.6(3) . 6_575 ?
O9A Zn1 O4 105.2(4) . 6_575 ?
O1 Zn1 O4 108.82(12) . 6_575 ?
O5 Zn1 O9 98.8(3) . . ?
O1 Zn1 O9 91.45(18) . . ?
O4 Zn1 O9 99.8(2) 6_575 . ?
O5 Zn1 C9 26.4(3) . . ?
O1 Zn1 C9 105.3(3) . . ?
O4 Zn1 C9 124.0(2) 6_575 . ?
O9 Zn1 C9 122.4(3) . . ?
O5 Zn1 H9 78.2(10) . . ?
O1 Zn1 H9 91.8(13) . . ?
O4 Zn1 H9 122.0(4) 6_575 . ?
O9 Zn1 H9 23.9(4) . . ?
C9 Zn1 H9 99.5(7) . . ?
O9A Zn1 H9A 23.5(3) . . ?
O1 Zn1 H9A 80.7(6) . . ?
O4 Zn1 H9A 101.8(13) 6_575 . ?
O2 Zn2 O2 180.0 6_576 4_556 ?
O2 Zn2 O3 88.38(12) 6_576 7_577 ?
O2 Zn2 O3 91.62(12) 4_556 7_577 ?
O2 Zn2 O3 91.62(12) 6_576 . ?
O2 Zn2 O3 88.38(12) 4_556 . ?
O3 Zn2 O3 180.00(11) 7_577 . ?
C1 O1 Zn1 120.5(2) . . ?
C1 O2 Zn2 141.5(2) . 4_546 ?
C8 O3 Zn2 134.8(2) . . ?
C8 O4 Zn1 108.1(2) . 6_576 ?
O2 C1 O1 125.0(3) . . ?
O2 C1 C2 118.5(3) . . ?
O1 C1 C2 116.6(3) . . ?
C7 C2 C3 120.4(3) . . ?
C7 C2 C1 118.7(3) . . ?
C3 C2 C1 120.9(3) . . ?
C2 C3 C4 119.6(3) . . ?
C2 C3 H3 120.2 . . ?
C4 C3 H3 120.2 . . ?
C3 C4 C5 120.1(3) . . ?
C3 C4 H4 119.9 . . ?
C5 C4 H4 119.9 . . ?
C6 C5 C4 120.0(3) . . ?
C6 C5 C8 119.6(3) . . ?
C4 C5 C8 120.5(3) . . ?
C5 C6 C7 119.6(4) . . ?
C5 C6 H6 120.2 . . ?
C7 C6 H6 120.2 . . ?
C2 C7 C6 120.2(3) . . ?
C2 C7 H7 119.9 . . ?
C6 C7 H7 119.9 . . ?
O3 C8 O4 123.2(3) . . ?
O3 C8 C5 118.8(3) . . ?
O4 C8 C5 118.0(3) . . ?
C9 O5 Zn1 112.2(6) . . ?
O5 C9 O6 123.6(7) . . ?
O5 C9 C10 117.9(7) . . ?
O6 C9 C10 118.3(7) . . ?
O5 C9 Zn1 41.4(4) . . ?
O6 C9 Zn1 82.9(5) . . ?
C10 C9 Zn1 158.8(6) . . ?
C11 C10 C15 120.4(6) . . ?
C11 C10 C9 120.1(6) . . ?
C15 C10 C9 119.4(6) . . ?
C10 C11 C12 120.3(7) . . ?
C10 C11 H11 119.9 . . ?
C12 C11 H11 119.9 . . ?
C13 C12 C11 120.1(6) . . ?
C13 C12 H12 120.0 . . ?
C11 C12 H12 120.0 . . ?
C12 C13 C14 120.1(6) . . ?
C12 C13 C16 119.6(6) . . ?
C14 C13 C16 120.0(6) . . ?
C13 C14 C15 119.9(7) . . ?
C13 C14 H14 120.1 . . ?
C15 C14 H14 120.1 . . ?
C10 C15 C14 118.8(6) . . ?
C10 C15 H15 120.6 . . ?
C14 C15 H15 120.6 . . ?
O7 C16 O8 125.3(7) . . ?
O7 C16 C13 119.7(6) . . ?
O8 C16 C13 115.0(6) . . ?
C17 O9 Zn1 121.4(5) . . ?
C17 O9 H9 108.8(14) . . ?
Zn1 O9 H9 72(6) . . ?
O9 C17 C18 105.4(7) . . ?
O9 C17 H17A 110.7 . . ?
C18 C17 H17A 110.7 . . ?
O9 C17 H17B 110.7 . . ?
C18 C17 H17B 110.7 . . ?
H17A C17 H17B 108.8 . . ?
C17 C18 H18A 109.5 . . ?
C17 C18 H18B 109.5 . . ?
H18A C18 H18B 109.5 . . ?
C17 C18 H18C 109.5 . . ?
H18A C18 H18C 109.5 . . ?
H18B C18 H18C 109.5 . . ?
C17A O9A Zn1 153.1(14) . . ?
C17A O9A H9A 113.7(13) . . ?
Zn1 O9A H9A 89.2(19) . . ?
O9A C17A C18A 109.3(12) . . ?
O9A C17A H17C 109.8 . . ?
C18A C17A H17C 109.8 . . ?
O9A C17A H17D 109.8 . . ?
C18A C17A H17D 109.8 . . ?
H17C C17A H17D 108.3 . . ?
C17A C18A H18D 109.5 . . ?
C17A C18A H18E 109.5 . . ?
H18D C18A H18E 109.5 . . ?
C17A C18A H18F 109.5 . . ?
H18D C18A H18F 109.5 . . ?
H18E C18A H18F 109.5 . . ?
C19 O10 H10 117(10) . . ?
O10 C19 C20 105.7(9) . . ?
O10 C19 H19A 110.6 . . ?
C20 C19 H19A 110.6 . . ?
O10 C19 H19B 110.6 . . ?
C20 C19 H19B 110.6 . . ?
H19A C19 H19B 108.7 . . ?
C19 C20 H20A 109.5 . . ?
C19 C20 H20B 109.5 . . ?
H20A C20 H20B 109.5 . . ?
C19 C20 H20C 109.5 . . ?
H20A C20 H20C 109.5 . . ?
H20B C20 H20C 109.5 . . ?

loop_
_geom_bond_atom_site_label_1
_geom_bond_atom_site_label_2
_geom_bond_distance
_geom_bond_site_symmetry_2
_geom_bond_publ_flag
Zn1 O5 1.855(9) . ?
Zn1 O9A 1.940(13) . ?
Zn1 O1 1.945(2) . ?
Zn1 O4 1.962(2) 6_575 ?
Zn1 O9 2.063(6) . ?
Zn1 C9 2.599(9) . ?
Zn1 H9 1.97(8) . ?
Zn1 H9A 2.10(3) . ?
Zn2 O2 2.078(2) 6_576 ?
Zn2 O2 2.078(2) 4_556 ?
Zn2 O3 2.090(3) 7_577 ?
Zn2 O3 2.090(3) . ?
O1 C1 1.295(5) . ?
O2 C1 1.235(4) . ?
O2 Zn2 2.078(2) 4_546 ?
O3 C8 1.259(5) . ?
O4 C8 1.264(5) . ?
O4 Zn1 1.962(2) 6_576 ?
C1 C2 1.503(4) . ?
C2 C7 1.379(5) . ?
C2 C3 1.388(5) . ?
C3 C4 1.390(5) . ?
C3 H3 0.9500 . ?
C4 C5 1.393(5) . ?
C4 H4 0.9500 . ?
C5 C6 1.388(5) . ?
C5 C8 1.501(4) . ?
C6 C7 1.396(5) . ?
C6 H6 0.9500 . ?
C7 H7 0.9500 . ?
O5 C9 1.249(10) . ?
O6 C9 1.261(11) . ?
C9 C10 1.502(8) . ?
C10 C11 1.383(8) . ?
C10 C15 1.391(9) . ?
C11 C12 1.387(8) . ?
C11 H11 0.9500 . ?
C12 C13 1.374(9) . ?
C12 H12 0.9500 . ?
C13 C14 1.395(8) . ?
C13 C16 1.501(8) . ?
C14 C15 1.406(8) . ?
C14 H14 0.9500 . ?
C15 H15 0.9500 . ?
C16 O7 1.248(10) . ?
C16 O8 1.285(10) . ?
O9 C17 1.393(8) . ?
O9 H9 0.840(10) . ?
C17 C18 1.614(11) . ?
C17 H17A 0.9900 . ?
C17 H17B 0.9900 . ?
C18 H18A 0.9800 . ?
C18 H18B 0.9800 . ?
C18 H18C 0.9800 . ?
O9A C17A 1.344(14) . ?
O9A H9A 0.8400(11) . ?
C17A C18A 1.571(16) . ?
C17A H17C 0.9900 . ?
C17A H17D 0.9900 . ?
C18A H18D 0.9800 . ?
C18A H18E 0.9800 . ?
C18A H18F 0.9800 . ?
O10 C19 1.403(11) . ?
O10 H10 0.84(2) . ?
C19 C20 1.599(13) . ?
C19 H19A 0.9900 . ?
C19 H19B 0.9900 . ?
C20 H20A 0.9800 . ?
C20 H20B 0.9800 . ?
C20 H20C 0.9800 . ?

loop_
_geom_torsion_atom_site_label_1
_geom_torsion_atom_site_label_2
_geom_torsion_atom_site_label_3
_geom_torsion_atom_site_label_4
_geom_torsion
_geom_torsion_site_symmetry_1
_geom_torsion_site_symmetry_2
_geom_torsion_site_symmetry_3
_geom_torsion_site_symmetry_4
_geom_torsion_publ_flag
Zn2 O2 C1 O1 33.4(7) 4_546 . . . ?
Zn2 O2 C1 C2 -148.2(3) 4_546 . . . ?
Zn1 O1 C1 O2 13.9(5) . . . . ?
Zn1 O1 C1 C2 -164.5(2) . . . . ?
O2 C1 C2 C7 11.6(5) . . . . ?
O1 C1 C2 C7 -169.9(3) . . . . ?
O2 C1 C2 C3 -167.7(3) . . . . ?
O1 C1 C2 C3 10.8(5) . . . . ?
C7 C2 C3 C4 -0.1(6) . . . . ?
C1 C2 C3 C4 179.3(3) . . . . ?
C2 C3 C4 C5 1.7(6) . . . . ?
C3 C4 C5 C6 -1.7(6) . . . . ?
C3 C4 C5 C8 177.5(3) . . . . ?
C4 C5 C6 C7 0.1(6) . . . . ?
C8 C5 C6 C7 -179.0(4) . . . . ?
C3 C2 C7 C6 -1.5(6) . . . . ?
C1 C2 C7 C6 179.1(4) . . . . ?
C5 C6 C7 C2 1.5(7) . . . . ?
Zn2 O3 C8 O4 -83.5(5) . . . . ?
Zn2 O3 C8 C5 97.8(4) . . . . ?
Zn1 O4 C8 O3 7.0(4) 6_576 . . . ?
Zn1 O4 C8 C5 -174.2(2) 6_576 . . . ?
C6 C5 C8 O3 7.6(5) . . . . ?
C4 C5 C8 O3 -171.6(3) . . . . ?
C6 C5 C8 O4 -171.2(4) . . . . ?
C4 C5 C8 O4 9.6(5) . . . . ?
O1 Zn1 O5 C9 58.0(6) . . . . ?
O4 Zn1 O5 C9 -96.0(6) 6_575 . . . ?
O9 Zn1 O5 C9 155.2(6) . . . . ?
Zn1 O5 C9 O6 -11.6(11) . . . . ?
Zn1 O5 C9 C10 174.3(6) . . . . ?
O5 C9 C10 C11 -2.1(11) . . . . ?
O6 C9 C10 C11 -176.6(8) . . . . ?
Zn1 C9 C10 C11 8.3(19) . . . . ?
O5 C9 C10 C15 175.3(8) . . . . ?
O6 C9 C10 C15 0.8(11) . . . . ?
Zn1 C9 C10 C15 -174.3(13) . . . . ?
C15 C10 C11 C12 5.3(11) . . . . ?
C9 C10 C11 C12 -177.4(7) . . . . ?
C10 C11 C12 C13 -0.1(10) . . . . ?
C11 C12 C13 C14 -5.6(11) . . . . ?
C11 C12 C13 C16 -179.3(7) . . . . ?
C12 C13 C14 C15 6.1(11) . . . . ?
C16 C13 C14 C15 179.8(6) . . . . ?
C11 C10 C15 C14 -4.7(11) . . . . ?
C9 C10 C15 C14 178.0(7) . . . . ?
C13 C14 C15 C10 -1.0(10) . . . . ?
C12 C13 C16 O7 -3.4(11) . . . . ?
C14 C13 C16 O7 -177.1(7) . . . . ?
C12 C13 C16 O8 175.1(7) . . . . ?
C14 C13 C16 O8 1.4(10) . . . . ?
Zn1 O9 C17 C18 -148.3(6) . . . . ?
Zn1 O9A C17A C18A 116(2) . . . . ?
